data_4127253
loop_
_publ_author_name
'Baek, Yunjung'
'Betley, Theodore A.'

_publ_section_title
;
 Catalytic C-H Amination Mediated by Dipyrrin Cobalt Imidos.
;
_journal_issue 19
_journal_name_full 'Journal of the American Chemical Society'
_journal_page_first 7797
_journal_page_last 7806
_journal_paper_doi 10.1021/jacs.9b01262
_journal_volume 141
_journal_year 2019
_chemical_formula_sum 'C42 H33.5 Br0.5 Co0.5 N'
_chemical_formula_weight 621.62
_space_group_crystal_system monoclinic
_space_group_IT_number 15
_space_group_name_Hall '-C 2yc'
_space_group_name_H-M_alt 'C 1 2/c 1'
_symmetry_space_group_name_Hall '-C 2yc'
_symmetry_space_group_name_H-M 'C 1 2/c 1'
_atom_sites_solution_hydrogens geom
_audit_creation_method SHELXL-2014/7
_cell_angle_alpha 90
_cell_angle_beta 106.561(2)
_cell_angle_gamma 90
_cell_formula_units_Z 8
_cell_length_a 15.9671(16)
_cell_length_b 22.041(2)
_cell_length_c 18.9148(18)
_cell_measurement_reflns_used 9676
_cell_measurement_temperature 100(2)
_cell_measurement_theta_max 23.084
_cell_measurement_theta_min 2.2465
_cell_volume 6380.6(11)
_computing_cell_refinement 'SAINT 8.35A (Bruker-AXS, 2015)'
_computing_data_collection 'APEX3 v2016.1.0 (Bruker-AXS, 2016)'
_computing_data_reduction 'SAINT 8.35A (Bruker-AXS, 2015)'
_computing_molecular_graphics 'Bruker SHELXTL (Sheldrick, 2015)'
_computing_publication_material 'Bruker SHELXTL (Sheldrick, 2015)'
_computing_structure_refinement 'SHELXL-2014/7 (Sheldrick, 2014)'
_computing_structure_solution 'SHELXT-2014 (Sheldrick, 2015)'
_diffrn_ambient_temperature 100(2)
_diffrn_measured_fraction_theta_full 0.987
_diffrn_measured_fraction_theta_max 0.987
_diffrn_measurement_device_type
;
Bruker D8 goniometer with CCD area detector
;
_diffrn_measurement_method 'omega and phi scans'
_diffrn_radiation_type MoK\a
_diffrn_radiation_wavelength 0.71073
_diffrn_reflns_av_R_equivalents 0.0993
_diffrn_reflns_av_unetI/netI 0.0865
_diffrn_reflns_Laue_measured_fraction_full 0.987
_diffrn_reflns_Laue_measured_fraction_max 0.987
_diffrn_reflns_limit_h_max 18
_diffrn_reflns_limit_h_min -19
_diffrn_reflns_limit_k_max 26
_diffrn_reflns_limit_k_min -26
_diffrn_reflns_limit_l_max 22
_diffrn_reflns_limit_l_min -22
_diffrn_reflns_number 33973
_diffrn_reflns_point_group_measured_fraction_full 0.987
_diffrn_reflns_point_group_measured_fraction_max 0.987
_diffrn_reflns_theta_full 25.228
_diffrn_reflns_theta_max 25.228
_diffrn_reflns_theta_min 2.247
_diffrn_source 'fine-focus sealed tube'
_exptl_absorpt_coefficient_mu 0.944
_exptl_absorpt_correction_T_max 0.7452
_exptl_absorpt_correction_T_min 0.6443
_exptl_absorpt_correction_type multi-scan
_exptl_absorpt_process_details SADABS
_exptl_crystal_colour red
_exptl_crystal_density_diffrn 1.294
_exptl_crystal_description plate
_exptl_crystal_F_000 2588
_exptl_crystal_size_max 0.200
_exptl_crystal_size_mid 0.150
_exptl_crystal_size_min 0.090
_refine_diff_density_max 1.129
_refine_diff_density_min -0.577
_refine_diff_density_rms 0.086
_refine_ls_extinction_method none
_refine_ls_goodness_of_fit_ref 1.112
_refine_ls_hydrogen_treatment constr
_refine_ls_matrix_type full
_refine_ls_number_parameters 395
_refine_ls_number_reflns 5707
_refine_ls_number_restraints 0
_refine_ls_restrained_S_all 1.112
_refine_ls_R_factor_all 0.1577
_refine_ls_R_factor_gt 0.0887
_refine_ls_shift/su_max 0.001
_refine_ls_shift/su_mean 0.000
_refine_ls_structure_factor_coef Fsqd
_refine_ls_weighting_details 'w=1/[\s^2^(Fo^2^)+(0.0714P)^2^+44.1335P] where P=(Fo^2^+2Fc^2^)/3'
_refine_ls_weighting_scheme calc
_refine_ls_wR_factor_gt 0.1894
_refine_ls_wR_factor_ref 0.2186
_reflns_Friedel_coverage 0.000
_reflns_number_gt 3425
_reflns_number_total 5707
_reflns_threshold_expression 'I > 2\s(I)'
_cod_data_source_file ja9b01262_si_002.cif
_cod_data_source_block LCoBr
_cod_depositor_comments 'Adding full bibliography for 4127253--4127260.cif.'
_cod_original_formula_sum 'C42 H33.50 Br0.50 Co0.50 N'
_cod_database_code 4127253
_shelx_shelxl_version_number 2014/7
_shelx_space_group_comment
;
The symmetry employed for this shelxl refinement is uniquely defined
by the following loop, which should always be used as a source of
symmetry information in preference to the above space-group names.
They are only intended as comments.
;
_shelx_estimated_absorpt_t_min 0.834
_shelx_estimated_absorpt_t_max 0.920

loop_
_space_group_symop_operation_xyz
'x, y, z'
'-x, y, -z+1/2'
'x+1/2, y+1/2, z'
'-x+1/2, y+1/2, -z+1/2'
'-x, -y, -z'
'x, -y, z-1/2'
'-x+1/2, -y+1/2, -z'
'x+1/2, -y+1/2, z-1/2'

loop_
_atom_site_label
_atom_site_type_symbol
_atom_site_fract_x
_atom_site_fract_y
_atom_site_fract_z
_atom_site_U_iso_or_equiv
_atom_site_adp_type
_atom_site_occupancy
_atom_site_site_symmetry_order
_atom_site_calc_flag
_atom_site_refinement_flags_posn
_atom_site_refinement_flags_adp
_atom_site_refinement_flags_occupancy
_atom_site_disorder_assembly
_atom_site_disorder_group
Br01 Br 0.5000 0.87649(4) 0.7500 0.0493(3) Uani 1 2 d S T P . .
Co02 Co 0.5000 0.77315(5) 0.7500 0.0413(4) Uani 1 2 d S T P . .
N003 N 0.4608(3) 0.7150(2) 0.6704(3) 0.0394(13) Uani 1 1 d . . . . .
C004 C 0.2871(4) 0.7994(3) 0.6219(3) 0.0332(14) Uani 1 1 d . . . . .
C005 C 0.4296(4) 0.7229(3) 0.5977(4) 0.0436(17) Uani 1 1 d . . . . .
C006 C 0.4077(4) 0.7840(3) 0.5624(3) 0.0397(16) Uani 1 1 d . . . . .
C007 C 0.2538(4) 0.7412(3) 0.6206(3) 0.0392(16) Uani 1 1 d . . . . .
H007 H 0.2631 0.7127 0.5859 0.047 Uiso 1 1 calc R U . . .
C008 C 0.3391(4) 0.8195(3) 0.5732(3) 0.0347(14) Uani 1 1 d . . . . .
C009 C 0.3203(4) 0.8738(3) 0.5352(3) 0.0417(16) Uani 1 1 d . . . . .
H009 H 0.2735 0.8976 0.5416 0.050 Uiso 1 1 calc R U . . .
C00A C 0.3662(5) 0.8950(3) 0.4886(4) 0.0487(18) Uani 1 1 d . . . . .
C00B C 0.2075(5) 0.7237(3) 0.6683(4) 0.0494(18) Uani 1 1 d . . . . .
H00B H 0.1852 0.6836 0.6664 0.059 Uiso 1 1 calc R U . . .
C00C C 0.4703(4) 0.6520(3) 0.6816(4) 0.0416(17) Uani 1 1 d . . . . .
C00D C 0.2704(4) 0.8402(3) 0.6724(4) 0.0482(18) Uani 1 1 d . . . . .
H00D H 0.2917 0.8806 0.6741 0.058 Uiso 1 1 calc R U . . .
C00E C 0.4188(4) 0.6674(3) 0.5597(4) 0.0510(18) Uani 1 1 d . . . . .
H00E H 0.3975 0.6618 0.5078 0.061 Uiso 1 1 calc R U . . .
C00F C 0.4335(5) 0.8592(4) 0.4790(4) 0.055(2) Uani 1 1 d . . . . .
H00F H 0.4653 0.8726 0.4465 0.066 Uiso 1 1 calc R U . . .
C00G C 0.4449(4) 0.6233(3) 0.6116(4) 0.054(2) Uani 1 1 d . . . . .
H00G H 0.4460 0.5810 0.6025 0.065 Uiso 1 1 calc R U . . .
C00H C 0.1935(5) 0.7647(4) 0.7192(4) 0.066(2) Uani 1 1 d . . . . .
H00H H 0.1634 0.7525 0.7535 0.079 Uiso 1 1 calc R U . . .
C00I C 0.4561(5) 0.8039(3) 0.5158(4) 0.0507(19) Uani 1 1 d . . . . .
C00J C 0.2238(5) 0.8232(4) 0.7198(4) 0.062(2) Uani 1 1 d . . . . .
H00J H 0.2123 0.8520 0.7532 0.074 Uiso 1 1 calc R U . . .
C00K C 0.5000 0.6241(4) 0.7500 0.044(2) Uani 1 2 d S T P . .
C00L C 0.3443(4) 0.9544(2) 0.4490(3) 0.061(2) Uani 1 1 d G . . . .
C00N C 0.4092(3) 0.9870(3) 0.4300(3) 0.080(3) Uani 1 1 d G . . . .
H00N H 0.4660 0.9702 0.4387 0.097 Uiso 1 1 calc R U . . .
C00W C 0.3909(4) 1.0442(3) 0.3984(3) 0.110(4) Uani 1 1 d G . . . .
H00W H 0.4353 1.0665 0.3854 0.132 Uiso 1 1 calc R U . . .
C012 C 0.3077(5) 1.0687(2) 0.3857(4) 0.147(6) Uani 1 1 d G . . . .
H012 H 0.2952 1.1078 0.3641 0.177 Uiso 1 1 calc R U . . .
C017 C 0.2429(4) 1.0361(3) 0.4047(4) 0.132(5) Uani 1 1 d G . . . .
H017 H 0.1860 1.0528 0.3961 0.159 Uiso 1 1 calc R U . . .
C00Y C 0.2611(3) 0.9789(3) 0.4364(3) 0.089(3) Uani 1 1 d G . . . .
H00Y H 0.2168 0.9566 0.4494 0.106 Uiso 1 1 calc R U . . .
C00P C 0.4266(6) 0.5259(3) 0.7578(5) 0.063(2) Uani 1 1 d . . . . .
C00Q C 0.5000 0.5560(4) 0.7500 0.051(3) Uani 1 2 d S T P . .
C00R C 0.5339(4) 0.7486(3) 0.4372(3) 0.116(4) Uani 1 1 d G . . . .
H00R H 0.4876 0.7590 0.3949 0.139 Uiso 1 1 calc R U . . .
C00M C 0.5321(3) 0.7682(2) 0.5067(4) 0.069(3) Uani 1 1 d G . . . .
C00O C 0.5999(4) 0.7529(3) 0.5685(3) 0.078(3) Uani 1 1 d G . . . .
H00O H 0.5987 0.7663 0.6160 0.093 Uiso 1 1 calc R U . . .
C00U C 0.6694(4) 0.7181(3) 0.5610(5) 0.103(4) Uani 1 1 d G . . . .
H00U H 0.7157 0.7076 0.6033 0.124 Uiso 1 1 calc R U . . .
C015 C 0.6712(4) 0.6985(3) 0.4916(6) 0.169(8) Uani 1 1 d G . . . .
H015 H 0.7187 0.6747 0.4864 0.203 Uiso 1 1 calc R U . . .
C014 C 0.6034(6) 0.7138(3) 0.4297(4) 0.163(8) Uani 1 1 d G . . . .
H014 H 0.6046 0.7004 0.3822 0.196 Uiso 1 1 calc R U . . .
C00S C 0.5000 0.4312(5) 0.7500 0.081(4) Uani 1 2 d S T P . .
C00T C 0.4289(7) 0.4621(4) 0.7580(5) 0.084(3) Uani 1 1 d . . . . .
H00T H 0.3802 0.4400 0.7639 0.100 Uiso 1 1 calc R U . . .
C00X C 0.4323(12) 0.5233(8) 0.4472(7) 0.120(4) Uani 1 1 d . . . . .
H00X H 0.3845 0.5395 0.4098 0.144 Uiso 1 1 calc R U . . .
C010 C 0.5075(15) 0.5516(5) 0.4637(10) 0.119(5) Uani 1 1 d . . . . .
H010 H 0.5117 0.5880 0.4379 0.143 Uiso 1 1 calc R U . . .
C011 C 0.3484(6) 0.5584(4) 0.7661(6) 0.081(3) Uani 1 1 d . . . . .
H01A H 0.3641 0.5812 0.8125 0.122 Uiso 1 1 calc R U . . .
H01B H 0.3025 0.5290 0.7666 0.122 Uiso 1 1 calc R U . . .
H01C H 0.3269 0.5865 0.7248 0.122 Uiso 1 1 calc R U . . .
C016 C 0.5157(19) 0.3617(5) 0.7455(18) 0.081(4) Uani 0.5 1 d . . P A -1
H01D H 0.5575 0.3480 0.7914 0.121 Uiso 0.5 1 calc R U P A -1
H01E H 0.5391 0.3533 0.7039 0.121 Uiso 0.5 1 calc R U P A -1
H01F H 0.4603 0.3400 0.7384 0.121 Uiso 0.5 1 calc R U P A -1
C018 C 0.5801(13) 0.5318(8) 0.5160(11) 0.129(5) Uani 1 1 d . . . . .
H018 H 0.6344 0.5526 0.5273 0.155 Uiso 1 1 calc R U . . .
C1 C 0.1383(11) 0.5236(8) 0.8491(11) 0.105(8) Uani 0.65(2) 1 d G . P B 1
H1 H 0.1569 0.4847 0.8691 0.126 Uiso 0.65(2) 1 calc R U P B 1
C2 C 0.1391(10) 0.5725(9) 0.8957(9) 0.108(7) Uani 0.65(2) 1 d G . P B 1
H2 H 0.1582 0.5669 0.9477 0.129 Uiso 0.65(2) 1 calc R U P B 1
C3 C 0.1119(12) 0.6294(7) 0.8664(12) 0.121(8) Uani 0.65(2) 1 d G . P B 1
H3 H 0.1124 0.6627 0.8983 0.145 Uiso 0.65(2) 1 calc R U P B 1
C8 C 0.0839(17) 0.6374(7) 0.7904(12) 0.157(12) Uani 0.65(2) 1 d G . P B 1
H8 H 0.0653 0.6763 0.7704 0.188 Uiso 0.65(2) 1 calc R U P B 1
C5 C 0.0831(17) 0.5886(10) 0.7437(9) 0.161(12) Uani 0.65(2) 1 d G . P B 1
H5 H 0.0639 0.5941 0.6918 0.193 Uiso 0.65(2) 1 calc R U P B 1
C0AA C 0.1103(11) 0.5317(9) 0.7730(10) 0.138(11) Uani 0.65(2) 1 d G . P B 1
H0AA H 0.1098 0.4983 0.7411 0.166 Uiso 0.65(2) 1 calc R U P B 1
C1A C 0.1190(12) 0.5203(6) 0.7966(10) 0.044(5) Uani 0.35(2) 1 d G . P B 2
H1A H 0.1070 0.4878 0.7621 0.053 Uiso 0.35(2) 1 calc R U P B 2
C2A C 0.1089(14) 0.5120(6) 0.8666(11) 0.048(7) Uani 0.35(2) 1 d G . P B 2
H2A H 0.0901 0.4739 0.8799 0.057 Uiso 0.35(2) 1 calc R U P B 2
C0AB C 0.1265(11) 0.5595(8) 0.9171(8) 0.046(5) Uani 0.35(2) 1 d G . P B 2
H0AB H 0.1196 0.5538 0.9649 0.055 Uiso 0.35(2) 1 calc R U P B 2
C3A C 0.1541(12) 0.6152(7) 0.8976(9) 0.044(5) Uani 0.35(2) 1 d G . P B 2
H3A H 0.1661 0.6476 0.9321 0.053 Uiso 0.35(2) 1 calc R U P B 2
C8A C 0.1642(14) 0.6235(6) 0.8276(10) 0.054(8) Uani 0.35(2) 1 d G . P B 2
H8A H 0.1831 0.6615 0.8143 0.064 Uiso 0.35(2) 1 calc R U P B 2
C5A C 0.1466(11) 0.5760(7) 0.7771(8) 0.046(5) Uani 0.35(2) 1 d G . P B 2
H5A H 0.1535 0.5816 0.7293 0.055 Uiso 0.35(2) 1 calc R U P B 2

loop_
_atom_site_aniso_label
_atom_site_aniso_U_11
_atom_site_aniso_U_22
_atom_site_aniso_U_33
_atom_site_aniso_U_23
_atom_site_aniso_U_13
_atom_site_aniso_U_12
Br01 0.0555(7) 0.0264(5) 0.0544(7) 0.000 -0.0030(5) 0.000
Co02 0.0479(8) 0.0268(7) 0.0456(8) 0.000 0.0074(6) 0.000
N003 0.038(3) 0.030(3) 0.050(4) -0.005(2) 0.012(3) 0.000(2)
C004 0.029(3) 0.031(3) 0.035(4) -0.007(3) 0.003(3) 0.004(3)
C005 0.030(4) 0.035(4) 0.064(5) -0.012(3) 0.010(3) -0.009(3)
C006 0.043(4) 0.039(4) 0.030(4) -0.007(3) 0.001(3) -0.014(3)
C007 0.042(4) 0.041(4) 0.034(4) -0.004(3) 0.009(3) 0.002(3)
C008 0.028(3) 0.036(3) 0.035(3) -0.009(3) 0.001(3) -0.005(3)
C009 0.036(4) 0.040(4) 0.039(4) -0.003(3) -0.006(3) -0.006(3)
C00A 0.044(4) 0.061(5) 0.034(4) -0.003(3) 0.000(3) -0.017(4)
C00B 0.053(4) 0.044(4) 0.054(5) -0.007(3) 0.020(4) -0.009(3)
C00C 0.035(4) 0.023(3) 0.071(5) -0.009(3) 0.021(3) -0.004(3)
C00D 0.041(4) 0.041(4) 0.065(5) -0.012(3) 0.020(4) -0.005(3)
C00E 0.047(4) 0.050(5) 0.057(5) -0.019(4) 0.016(4) -0.004(4)
C00F 0.055(5) 0.079(6) 0.035(4) -0.011(4) 0.018(4) -0.034(4)
C00G 0.047(4) 0.038(4) 0.083(6) -0.018(4) 0.028(4) -0.004(4)
C00H 0.075(6) 0.070(6) 0.063(5) -0.011(4) 0.038(5) -0.015(5)
C00I 0.052(5) 0.052(4) 0.050(4) -0.018(4) 0.018(4) -0.018(4)
C00J 0.064(5) 0.059(5) 0.068(5) -0.025(4) 0.028(4) -0.005(4)
C00K 0.035(5) 0.026(5) 0.080(8) 0.000 0.031(5) 0.000
C00L 0.054(5) 0.073(5) 0.044(4) 0.021(4) -0.005(4) -0.023(4)
C00N 0.096(7) 0.081(6) 0.043(5) 0.022(4) -0.015(4) -0.035(5)
C00W 0.116(9) 0.123(9) 0.058(6) 0.048(6) -0.030(6) -0.065(7)
C012 0.147(11) 0.132(10) 0.105(9) 0.087(8) -0.059(8) -0.059(9)
C017 0.085(8) 0.111(9) 0.156(11) 0.083(8) -0.038(7) -0.012(7)
C00Y 0.073(6) 0.091(7) 0.075(6) 0.048(5) -0.022(5) -0.023(5)
C00P 0.083(6) 0.035(4) 0.087(6) -0.007(4) 0.054(5) -0.013(4)
C00Q 0.064(7) 0.033(5) 0.069(7) 0.000 0.042(6) 0.000
C00R 0.083(7) 0.156(10) 0.142(10) -0.079(9) 0.083(7) -0.053(7)
C00M 0.066(6) 0.059(5) 0.097(7) -0.032(5) 0.050(5) -0.033(4)
C00O 0.058(6) 0.055(5) 0.131(9) -0.001(5) 0.044(6) -0.018(5)
C00U 0.069(7) 0.062(6) 0.204(13) -0.022(7) 0.080(8) -0.005(5)
C015 0.088(9) 0.087(8) 0.37(3) -0.095(12) 0.130(14) -0.047(7)
C014 0.120(11) 0.179(13) 0.251(18) -0.139(13) 0.148(13) -0.082(10)
C00S 0.138(12) 0.036(4) 0.104(8) 0.000 0.091(8) 0.000
C00T 0.123(8) 0.056(5) 0.099(7) -0.005(5) 0.077(7) -0.026(5)
C00X 0.164(15) 0.106(11) 0.090(9) -0.034(9) 0.037(9) 0.016(10)
C010 0.173(15) 0.062(7) 0.136(13) -0.042(8) 0.066(12) -0.012(11)
C011 0.072(6) 0.075(6) 0.121(8) -0.021(5) 0.067(6) -0.029(5)
C016 0.138(12) 0.036(4) 0.104(8) 0.000 0.091(8) 0.000
C018 0.170(16) 0.095(12) 0.141(13) -0.059(10) 0.074(13) -0.024(10)
C1 0.079(17) 0.093(15) 0.13(2) -0.038(13) 0.005(14) 0.026(12)
C2 0.124(17) 0.098(17) 0.096(15) -0.023(12) 0.024(12) -0.019(14)
C3 0.082(16) 0.089(15) 0.20(3) 0.014(15) 0.056(17) -0.011(12)
C8 0.19(3) 0.12(2) 0.16(2) 0.046(19) 0.05(2) -0.053(18)
C5 0.27(4) 0.107(17) 0.101(16) 0.000(15) 0.04(2) -0.07(2)
C0AA 0.17(2) 0.17(2) 0.095(17) -0.029(16) 0.063(16) -0.08(2)
C1A 0.055(12) 0.023(9) 0.064(12) -0.024(8) 0.032(10) -0.005(8)
C2A 0.025(14) 0.053(14) 0.061(16) -0.009(12) 0.006(11) -0.002(10)
C0AB 0.037(10) 0.038(9) 0.074(13) -0.002(8) 0.033(9) -0.003(7)
C3A 0.055(12) 0.023(9) 0.064(12) -0.024(8) 0.032(10) -0.005(8)
C8A 0.073(19) 0.034(11) 0.071(17) -0.006(11) 0.047(14) -0.026(12)
C5A 0.037(10) 0.038(9) 0.074(13) -0.002(8) 0.033(9) -0.003(7)

loop_
_atom_type_symbol
_atom_type_description
_atom_type_scat_dispersion_real
_atom_type_scat_dispersion_imag
_atom_type_scat_source
C C 0.0033 0.0016 'International Tables Vol C Tables 4.2.6.8 and 6.1.1.4'
H H 0.0000 0.0000 'International Tables Vol C Tables 4.2.6.8 and 6.1.1.4'
Br Br -0.2901 2.4595 'International Tables Vol C Tables 4.2.6.8 and 6.1.1.4'
Co Co 0.3494 0.9721 'International Tables Vol C Tables 4.2.6.8 and 6.1.1.4'
N N 0.0061 0.0033 'International Tables Vol C Tables 4.2.6.8 and 6.1.1.4'

loop_
_geom_angle_atom_site_label_1
_geom_angle_atom_site_label_2
_geom_angle_atom_site_label_3
_geom_angle
_geom_angle_site_symmetry_1
_geom_angle_site_symmetry_3
N003 Co02 N003 97.2(3) . 2_656
N003 Co02 Br01 131.39(16) . .
N003 Co02 Br01 131.39(16) 2_656 .
C005 N003 C00C 106.1(5) . .
C005 N003 Co02 131.0(4) . .
C00C N003 Co02 122.6(4) . .
C007 C004 C00D 117.5(6) . .
C007 C004 C008 123.2(5) . .
C00D C004 C008 119.2(6) . .
N003 C005 C00E 111.6(6) . .
N003 C005 C006 123.2(6) . .
C00E C005 C006 125.2(7) . .
C00I C006 C008 120.7(6) . .
C00I C006 C005 117.5(6) . .
C008 C006 C005 121.7(6) . .
C00B C007 C004 121.4(6) . .
C00B C007 H007 119.3 . .
C004 C007 H007 119.3 . .
C009 C008 C006 117.8(6) . .
C009 C008 C004 120.5(6) . .
C006 C008 C004 121.7(6) . .
C00A C009 C008 123.4(7) . .
C00A C009 H009 118.3 . .
C008 C009 H009 118.3 . .
C009 C00A C00F 117.5(7) . .
C009 C00A C00L 121.7(7) . .
C00F C00A C00L 120.7(6) . .
C007 C00B C00H 119.9(7) . .
C007 C00B H00B 120.0 . .
C00H C00B H00B 120.0 . .
C00K C00C N003 124.8(6) . .
C00K C00C C00G 127.2(6) . .
N003 C00C C00G 108.0(6) . .
C00J C00D C004 121.2(6) . .
C00J C00D H00D 119.4 . .
C004 C00D H00D 119.4 . .
C00G C00E C005 106.6(7) . .
C00G C00E H00E 126.7 . .
C005 C00E H00E 126.7 . .
C00A C00F C00I 122.1(7) . .
C00A C00F H00F 118.9 . .
C00I C00F H00F 118.9 . .
C00E C00G C00C 107.7(6) . .
C00E C00G H00G 126.2 . .
C00C C00G H00G 126.2 . .
C00J C00H C00B 119.4(7) . .
C00J C00H H00H 120.3 . .
C00B C00H H00H 120.3 . .
C006 C00I C00F 118.4(7) . .
C006 C00I C00M 121.3(7) . .
C00F C00I C00M 120.3(6) . .
C00D C00J C00H 120.4(7) . .
C00D C00J H00J 119.8 . .
C00H C00J H00J 119.8 . .
C00C C00K C00C 127.5(8) 2_656 .
C00C C00K C00Q 116.3(4) 2_656 .
C00C C00K C00Q 116.3(4) . .
C00N C00L C00Y 120.0 . .
C00N C00L C00A 119.8(5) . .
C00Y C00L C00A 120.1(5) . .
C00L C00N C00W 120.0 . .
C00L C00N H00N 120.0 . .
C00W C00N H00N 120.0 . .
C00N C00W C012 120.0 . .
C00N C00W H00W 120.0 . .
C012 C00W H00W 120.0 . .
C00W C012 C017 120.0 . .
C00W C012 H012 120.0 . .
C017 C012 H012 120.0 . .
C00Y C017 C012 120.0 . .
C00Y C017 H017 120.0 . .
C012 C017 H017 120.0 . .
C017 C00Y C00L 120.0 . .
C017 C00Y H00Y 120.0 . .
C00L C00Y H00Y 120.0 . .
C00Q C00P C00T 117.1(8) . .
C00Q C00P C011 122.7(7) . .
C00T C00P C011 120.2(7) . .
C00P C00Q C00P 123.0(9) 2_656 .
C00P C00Q C00K 118.5(5) 2_656 .
C00P C00Q C00K 118.5(5) . .
C00M C00R C014 120.0 . .
C00M C00R H00R 120.0 . .
C014 C00R H00R 120.0 . .
C00R C00M C00O 120.0 . .
C00R C00M C00I 120.5(5) . .
C00O C00M C00I 119.5(5) . .
C00U C00O C00M 120.0 . .
C00U C00O H00O 120.0 . .
C00M C00O H00O 120.0 . .
C00O C00U C015 120.0 . .
C00O C00U H00U 120.0 . .
C015 C00U H00U 120.0 . .
C014 C015 C00U 120.0 . .
C014 C015 H015 120.0 . .
C00U C015 H015 120.0 . .
C015 C014 C00R 120.0 . .
C015 C014 H014 120.0 . .
C00R C014 H014 120.0 . .
C00T C00S C00T 120.3(10) 2_656 .
C00T C00S C016 109.4(9) 2_656 .
C00T C00S C016 130.3(10) . .
C00S C00T C00P 121.3(8) . .
C00S C00T H00T 119.4 . .
C00P C00T H00T 119.4 . .
C010 C00X C018 122.0(14) . 5_666
C010 C00X H00X 119.0 . .
C018 C00X H00X 119.0 5_666 .
C00X C010 C018 123.5(15) . .
C00X C010 H010 118.3 . .
C018 C010 H010 118.3 . .
C00P C011 H01A 109.5 . .
C00P C011 H01B 109.5 . .
H01A C011 H01B 109.5 . .
C00P C011 H01C 109.5 . .
H01A C011 H01C 109.5 . .
H01B C011 H01C 109.5 . .
C00S C016 H01D 109.5 . .
C00S C016 H01E 109.5 . .
H01D C016 H01E 109.5 . .
C00S C016 H01F 109.5 . .
H01D C016 H01F 109.5 . .
H01E C016 H01F 109.5 . .
C010 C018 C00X 114.6(15) . 5_666
C010 C018 H018 122.7 . .
C00X C018 H018 122.7 5_666 .
C2 C1 C0AA 120.0 . .
C2 C1 H1 120.0 . .
C0AA C1 H1 120.0 . .
C3 C2 C1 120.0 . .
C3 C2 H2 120.0 . .
C1 C2 H2 120.0 . .
C2 C3 C8 120.0 . .
C2 C3 H3 120.0 . .
C8 C3 H3 120.0 . .
C5 C8 C3 120.0 . .
C5 C8 H8 120.0 . .
C3 C8 H8 120.0 . .
C8 C5 C0AA 120.0 . .
C8 C5 H5 120.0 . .
C0AA C5 H5 120.0 . .
C5 C0AA C1 120.0 . .
C5 C0AA H0AA 120.0 . .
C1 C0AA H0AA 120.0 . .
C2A C1A C5A 120.0 . .
C2A C1A H1A 120.0 . .
C5A C1A H1A 120.0 . .
C1A C2A C0AB 120.0 . .
C1A C2A H2A 120.0 . .
C0AB C2A H2A 120.0 . .
C3A C0AB C2A 120.0 . .
C3A C0AB H0AB 120.0 . .
C2A C0AB H0AB 120.0 . .
C0AB C3A C8A 120.0 . .
C0AB C3A H3A 120.0 . .
C8A C3A H3A 120.0 . .
C5A C8A C3A 120.0 . .
C5A C8A H8A 120.0 . .
C3A C8A H8A 120.0 . .
C8A C5A C1A 120.0 . .
C8A C5A H5A 120.0 . .
C1A C5A H5A 120.0 . .

loop_
_geom_bond_atom_site_label_1
_geom_bond_atom_site_label_2
_geom_bond_distance
_geom_bond_site_symmetry_2
Br01 Co02 2.2778(14) .
Co02 N003 1.940(5) .
Co02 N003 1.940(5) 2_656
N003 C005 1.336(8) .
N003 C00C 1.405(8) .
C004 C007 1.388(8) .
C004 C00D 1.392(8) .
C004 C008 1.472(9) .
C005 C00E 1.404(9) .
C005 C006 1.499(9) .
C006 C00I 1.398(9) .
C006 C008 1.408(9) .
C007 C00B 1.375(9) .
C007 H007 0.9500 .
C008 C009 1.385(8) .
C009 C00A 1.379(9) .
C009 H009 0.9500 .
C00A C00F 1.387(10) .
C00A C00L 1.497(8) .
C00B C00H 1.382(10) .
C00B H00B 0.9500 .
C00C C00K 1.387(8) .
C00C C00G 1.419(9) .
C00D C00J 1.370(10) .
C00D H00D 0.9500 .
C00E C00G 1.359(10) .
C00E H00E 0.9500 .
C00F C00I 1.399(10) .
C00F H00F 0.9500 .
C00G H00G 0.9500 .
C00H C00J 1.377(10) .
C00H H00H 0.9500 .
C00I C00M 1.497(9) .
C00J H00J 0.9500 .
C00K C00C 1.387(8) 2_656
C00K C00Q 1.503(12) .
C00L C00N 1.3900 .
C00L C00Y 1.3900 .
C00N C00W 1.3900 .
C00N H00N 0.9500 .
C00W C012 1.3900 .
C00W H00W 0.9500 .
C012 C017 1.3900 .
C012 H012 0.9500 .
C017 C00Y 1.3900 .
C017 H017 0.9500 .
C00Y H00Y 0.9500 .
C00P C00Q 1.390(8) .
C00P C00T 1.407(10) .
C00P C011 1.488(11) .
C00Q C00P 1.390(8) 2_656
C00R C00M 1.3900 .
C00R C014 1.3900 .
C00R H00R 0.9500 .
C00M C00O 1.3900 .
C00O C00U 1.3900 .
C00O H00O 0.9500 .
C00U C015 1.3900 .
C00U H00U 0.9500 .
C015 C014 1.3900 .
C015 H015 0.9500 .
C014 H014 0.9500 .
C00S C00T 1.369(11) 2_656
C00S C00T 1.369(11) .
C00S C016 1.558(15) .
C00T H00T 0.9500 .
C00X C010 1.311(18) .
C00X C018 1.440(18) 5_666
C00X H00X 0.9500 .
C010 C018 1.363(19) .
C010 H010 0.9500 .
C011 H01A 0.9800 .
C011 H01B 0.9800 .
C011 H01C 0.9800 .
C016 H01D 0.9800 .
C016 H01E 0.9800 .
C016 H01F 0.9800 .
C018 C00X 1.440(18) 5_666
C018 H018 0.9500 .
C1 C2 1.3900 .
C1 C0AA 1.3900 .
C1 H1 0.9500 .
C2 C3 1.3900 .
C2 H2 0.9500 .
C3 C8 1.3900 .
C3 H3 0.9500 .
C8 C5 1.3900 .
C8 H8 0.9500 .
C5 C0AA 1.3900 .
C5 H5 0.9500 .
C0AA H0AA 0.9500 .
C1A C2A 1.3900 .
C1A C5A 1.3900 .
C1A H1A 0.9500 .
C2A C0AB 1.3900 .
C2A H2A 0.9500 .
C0AB C3A 1.3900 .
C0AB H0AB 0.9500 .
C3A C8A 1.3900 .
C3A H3A 0.9500 .
C8A C5A 1.3900 .
C8A H8A 0.9500 .
C5A H5A 0.9500 .

loop_
_geom_torsion_atom_site_label_1
_geom_torsion_atom_site_label_2
_geom_torsion_atom_site_label_3
_geom_torsion_atom_site_label_4
_geom_torsion
_geom_torsion_site_symmetry_1
_geom_torsion_site_symmetry_4
C00C N003 C005 C00E -0.8(7) . .
Co02 N003 C005 C00E 173.0(4) . .
C00C N003 C005 C006 178.3(6) . .
Co02 N003 C005 C006 -8.0(9) . .
N003 C005 C006 C00I 116.1(7) . .
C00E C005 C006 C00I -64.9(9) . .
N003 C005 C006 C008 -66.2(8) . .
C00E C005 C006 C008 112.7(8) . .
C00D C004 C007 C00B -1.4(9) . .
C008 C004 C007 C00B 178.2(6) . .
C00I C006 C008 C009 1.2(8) . .
C005 C006 C008 C009 -176.5(6) . .
C00I C006 C008 C004 179.9(5) . .
C005 C006 C008 C004 2.3(9) . .
C007 C004 C008 C009 132.6(6) . .
C00D C004 C008 C009 -47.8(8) . .
C007 C004 C008 C006 -46.1(8) . .
C00D C004 C008 C006 133.5(6) . .
C006 C008 C009 C00A -1.0(9) . .
C004 C008 C009 C00A -179.7(6) . .
C008 C009 C00A C00F 1.0(9) . .
C008 C009 C00A C00L -179.4(5) . .
C004 C007 C00B C00H -0.1(11) . .
C005 N003 C00C C00K -179.1(5) . .
Co02 N003 C00C C00K 6.5(8) . .
C005 N003 C00C C00G 1.4(7) . .
Co02 N003 C00C C00G -173.0(4) . .
C007 C004 C00D C00J 0.9(10) . .
C008 C004 C00D C00J -178.7(6) . .
N003 C005 C00E C00G -0.1(8) . .
C006 C005 C00E C00G -179.2(6) . .
C009 C00A C00F C00I -1.1(10) . .
C00L C00A C00F C00I 179.3(6) . .
C005 C00E C00G C00C 1.0(7) . .
C00K C00C C00G C00E 179.0(6) . .
N003 C00C C00G C00E -1.5(7) . .
C007 C00B C00H C00J 2.1(12) . .
C008 C006 C00I C00F -1.3(9) . .
C005 C006 C00I C00F 176.4(6) . .
C008 C006 C00I C00M 176.9(6) . .
C005 C006 C00I C00M -5.4(9) . .
C00A C00F C00I C006 1.3(10) . .
C00A C00F C00I C00M -176.9(6) . .
C004 C00D C00J C00H 1.1(12) . .
C00B C00H C00J C00D -2.6(12) . .
N003 C00C C00K C00C -3.6(4) . 2_656
C00G C00C C00K C00C 175.9(7) . 2_656
N003 C00C C00K C00Q 176.4(4) . .
C00G C00C C00K C00Q -4.1(7) . .
C009 C00A C00L C00N 151.8(5) . .
C00F C00A C00L C00N -28.6(8) . .
C009 C00A C00L C00Y -23.3(8) . .
C00F C00A C00L C00Y 156.3(5) . .
C00Y C00L C00N C00W 0.0 . .
C00A C00L C00N C00W -175.1(6) . .
C00L C00N C00W C012 0.0 . .
C00N C00W C012 C017 0.0 . .
C00W C012 C017 C00Y 0.0 . .
C012 C017 C00Y C00L 0.0 . .
C00N C00L C00Y C017 0.0 . .
C00A C00L C00Y C017 175.1(6) . .
C00T C00P C00Q C00P 0.4(6) . 2_656
C011 C00P C00Q C00P -180.0(9) . 2_656
C00T C00P C00Q C00K -179.6(6) . .
C011 C00P C00Q C00K 0.0(9) . .
C00C C00K C00Q C00P -91.8(5) 2_656 2_656
C00C C00K C00Q C00P 88.2(5) . 2_656
C00C C00K C00Q C00P 88.2(5) 2_656 .
C00C C00K C00Q C00P -91.8(5) . .
C014 C00R C00M C00O 0.0 . .
C014 C00R C00M C00I -177.9(5) . .
C006 C00I C00M C00R 122.8(6) . .
C00F C00I C00M C00R -59.1(7) . .
C006 C00I C00M C00O -55.1(7) . .
C00F C00I C00M C00O 123.0(6) . .
C00R C00M C00O C00U 0.0 . .
C00I C00M C00O C00U 177.9(5) . .
C00M C00O C00U C015 0.0 . .
C00O C00U C015 C014 0.0 . .
C00U C015 C014 C00R 0.0 . .
C00M C00R C014 C015 0.0 . .
C00T C00S C00T C00P 0.4(6) 2_656 .
C016 C00S C00T C00P -177.3(18) . .
C00Q C00P C00T C00S -0.7(12) . .
C011 C00P C00T C00S 179.6(8) . .
C018 C00X C010 C018 0(2) 5_666 .
C00X C010 C018 C00X 0(2) . 5_666
C0AA C1 C2 C3 0.0 . .
C1 C2 C3 C8 0.0 . .
C2 C3 C8 C5 0.0 . .
C3 C8 C5 C0AA 0.0 . .
C8 C5 C0AA C1 0.0 . .
C2 C1 C0AA C5 0.0 . .
C5A C1A C2A C0AB 0.0 . .
C1A C2A C0AB C3A 0.0 . .
C2A C0AB C3A C8A 0.0 . .
C0AB C3A C8A C5A 0.0 . .
C3A C8A C5A C1A 0.0 . .
C2A C1A C5A C8A 0.0 . .
